data_7125543
loop_
_publ_author_name
'Ma, Shengming'
'Shi, Zhangjie'

_publ_section_title
;
 Mechanistic switch leading to highly efficient chirality transfer in
 Pd(0)-catalyzed coupling-cyclization of aryl iodides with 1:1 acid-base
 salts of 2,3-allenoic acids and L-(-)-cinchonidine or
 D-(+)-/L-(-)-alpha-methylbenzylamine. Enantioselective synthesis of
 highly optically active 3-aryl polysubstituted butenolides.
;
_journal_issue 5
_journal_name_full 'Chemical communications (Cambridge, England)'
_journal_page_first 540
_journal_page_last 541
_journal_paper_doi 10.1039/b109645a
_journal_year 2002
_chemical_formula_sum 'C19 H17 Br O2'
_chemical_formula_weight 357.24
_space_group_IT_number 4
_space_group_name_Hall 'P 2yb'
_space_group_name_H-M_alt 'P 1 21 1'
_symmetry_cell_setting monoclinic
_symmetry_space_group_name_H-M 'P 1 21 1'
_atom_sites_solution_hydrogens geom
_atom_sites_solution_primary direct
_atom_sites_solution_secondary difmap
_audit_creation_method SHELXL-97
_cell_angle_alpha 90.00
_cell_angle_beta 95.02(2)
_cell_angle_gamma 90.00
_cell_formula_units_Z 2
_cell_length_a 5.7446(16)
_cell_length_b 8.5350(12)
_cell_length_c 16.9094(19)
_cell_measurement_reflns_used 21
_cell_measurement_temperature 293(2)
_cell_measurement_theta_max 19.50
_cell_measurement_theta_min 13.57
_cell_volume 825.9(3)
_computing_structure_refinement 'SHELXL-97 (Sheldrick, 1997)'
_computing_structure_solution 'SHELXS-97 (Sheldrick, 1990)'
_diffrn_ambient_temperature 293(2)
_diffrn_measured_fraction_theta_full 0.999
_diffrn_measured_fraction_theta_max 0.999
_diffrn_measurement_device_type AFC7R
_diffrn_radiation_monochromator graphite
_diffrn_radiation_source 'fine-focus sealed tube'
_diffrn_radiation_type MoK\a
_diffrn_radiation_wavelength 0.71069
_diffrn_reflns_av_R_equivalents 0.0304
_diffrn_reflns_av_sigmaI/netI 0.0718
_diffrn_reflns_limit_h_max 6
_diffrn_reflns_limit_h_min -6
_diffrn_reflns_limit_k_max 10
_diffrn_reflns_limit_k_min -10
_diffrn_reflns_limit_l_max 20
_diffrn_reflns_limit_l_min -20
_diffrn_reflns_number 3442
_diffrn_reflns_theta_full 24.99
_diffrn_reflns_theta_max 24.99
_diffrn_reflns_theta_min 2.42
_diffrn_standards_decay_% -0.98
_diffrn_standards_interval_count 200
_diffrn_standards_number 3
_exptl_absorpt_coefficient_mu 2.493
_exptl_absorpt_correction_T_max 1.0000
_exptl_absorpt_correction_T_min 0.5944
_exptl_absorpt_correction_type psi-scan
_exptl_crystal_density_diffrn 1.437
_exptl_crystal_density_method 'not measured'
_exptl_crystal_F_000 364
_refine_diff_density_max 0.381
_refine_diff_density_min -0.621
_refine_diff_density_rms 0.079
_refine_ls_abs_structure_details 'Flack H D (1983), Acta Cryst. A39, 876-881'
_refine_ls_abs_structure_Flack 0.014(19)
_refine_ls_extinction_coef 0.002(3)
_refine_ls_extinction_expression Fc^*^=kFc[1+0.001xFc^2^\l^3^/sin(2\q)]^-1/4^
_refine_ls_extinction_method SHELXL
_refine_ls_goodness_of_fit_ref 1.026
_refine_ls_hydrogen_treatment mixed
_refine_ls_matrix_type full
_refine_ls_number_parameters 255
_refine_ls_number_reflns 2899
_refine_ls_number_restraints 1
_refine_ls_restrained_S_all 1.025
_refine_ls_R_factor_all 0.1058
_refine_ls_R_factor_gt 0.0572
_refine_ls_shift/su_max 0.022
_refine_ls_shift/su_mean 0.001
_refine_ls_structure_factor_coef Fsqd
_refine_ls_weighting_details 'calc w=1/[\s^2^(Fo^2^)+(0.0904P)^2^+0.0000P] where P=(Fo^2^+2Fc^2^)/3'
_refine_ls_weighting_scheme calc
_refine_ls_wR_factor_gt 0.1384
_refine_ls_wR_factor_ref 0.1605
_reflns_number_gt 1940
_reflns_number_total 2899
_reflns_threshold_expression >2sigma(I)
_cod_data_source_file b109645a.txt
_cod_data_source_block shelxs
_cod_depositor_comments
;
The following automatic conversions were performed:

data item '_symmetry_cell_setting' value 'Monoclinic' was changed to
'monoclinic' in accordance with the
/home/saulius/struct/COD-crude-data/automatic-downloads/DataCite-retrospective/RSC/depositions/lib/dictionaries/cif_core.dic
dictionary named 'cif_core.dic' version 2.4.2 last updated on
2011-04-26.

Automatic conversion script
Id: cif_fix_values 6909 2019-04-08 15:41:33Z antanas 
;
_cod_original_sg_symbol_H-M P21
_cod_database_code 7125543

loop_
_symmetry_equiv_pos_as_xyz
'x, y, z'
'-x, y+1/2, -z'

loop_
_atom_site_label
_atom_site_type_symbol
_atom_site_fract_x
_atom_site_fract_y
_atom_site_fract_z
_atom_site_U_iso_or_equiv
_atom_site_adp_type
_atom_site_occupancy
_atom_site_symmetry_multiplicity
_atom_site_calc_flag
Br Br -0.01353(16) 0.43976(12) 0.41877(5) 0.0931(4) Uani 1 1 d
O1 O 0.8042(10) 0.2428(7) 0.8531(4) 0.0760(15) Uani 1 1 d
O2 O 0.7827(8) 0.3824(6) 0.7400(3) 0.0657(14) Uani 1 1 d
C1 C 0.7383(13) 0.3581(10) 0.8177(5) 0.0585(18) Uani 1 1 d
C2 C 0.6029(11) 0.4922(8) 0.8442(4) 0.0522(17) Uani 1 1 d
C3 C 0.5721(11) 0.5944(8) 0.7840(4) 0.0497(15) Uani 1 1 d
C4 C 0.6839(12) 0.5312(8) 0.7136(5) 0.0539(17) Uani 1 1 d
C5 C 0.5286(15) 0.4946(10) 0.9265(4) 0.062(2) Uani 1 1 d
C6 C 0.3201(18) 0.3901(11) 0.9360(5) 0.070(2) Uani 1 1 d
C7 C 0.224(2) 0.4031(17) 1.0154(6) 0.086(3) Uani 1 1 d
C8 C 0.4547(11) 0.7467(9) 0.7799(4) 0.0488(16) Uani 1 1 d
C9 C 0.2523(13) 0.7734(10) 0.8174(5) 0.0589(18) Uani 1 1 d
C10 C 0.1490(14) 0.9211(13) 0.8156(4) 0.069(2) Uani 1 1 d
C11 C 0.2409(17) 1.0393(10) 0.7734(5) 0.070(2) Uani 1 1 d
C12 C 0.4380(15) 1.0163(10) 0.7354(5) 0.064(2) Uani 1 1 d
C13 C 0.5441(13) 0.8704(9) 0.7375(5) 0.0535(18) Uani 1 1 d
C14 C 0.5138(12) 0.5088(8) 0.6404(4) 0.0536(17) Uani 1 1 d
C15 C 0.5560(16) 0.5714(11) 0.5682(5) 0.073(2) Uani 1 1 d
C16 C 0.4011(16) 0.5512(12) 0.5024(5) 0.079(3) Uani 1 1 d
C17 C 0.2024(12) 0.4674(10) 0.5087(4) 0.063(2) Uani 1 1 d
C18 C 0.1552(15) 0.3994(9) 0.5813(4) 0.065(2) Uani 1 1 d
C19 C 0.3129(12) 0.4224(10) 0.6459(4) 0.0565(17) Uani 1 1 d
H1 H 0.817(12) 0.582(8) 0.692(4) 0.046(16) Uiso 1 1 d
H2 H 0.489(12) 0.600(10) 0.943(4) 0.055 Uiso 1 1 d
H3 H 0.659(12) 0.473(9) 0.957(4) 0.055 Uiso 1 1 d
H4 H 0.202(11) 0.406(8) 0.893(4) 0.055 Uiso 1 1 d
H5 H 0.399(15) 0.311(10) 0.928(4) 0.055 Uiso 1 1 d
H6 H 0.146(19) 0.491(15) 1.016(6) 0.09(4) Uiso 1 1 d
H7 H 0.340(15) 0.385(11) 1.049(5) 0.08(3) Uiso 1 1 d
H8 H 0.094(16) 0.317(12) 1.028(5) 0.09(3) Uiso 1 1 d
H9 H 0.174(19) 0.695(12) 0.836(6) 0.107 Uiso 1 1 d
H10 H 0.024(16) 0.936(17) 0.845(5) 0.107 Uiso 1 1 d
H11 H 0.137(18) 1.146(14) 0.768(6) 0.107 Uiso 1 1 d
H12 H 0.521(18) 1.098(14) 0.705(6) 0.107 Uiso 1 1 d
H13 H 0.703(19) 0.849(12) 0.711(6) 0.107 Uiso 1 1 d
H14 H 0.685(18) 0.650(13) 0.563(6) 0.107 Uiso 1 1 d
H15 H 0.406(18) 0.593(13) 0.449(6) 0.107 Uiso 1 1 d
H16 H 0.015(17) 0.340(14) 0.583(5) 0.107 Uiso 1 1 d
H17 H 0.280(17) 0.392(12) 0.694(6) 0.107 Uiso 1 1 d

loop_
_atom_site_aniso_label
_atom_site_aniso_U_11
_atom_site_aniso_U_22
_atom_site_aniso_U_33
_atom_site_aniso_U_23
_atom_site_aniso_U_13
_atom_site_aniso_U_12
Br 0.0866(6) 0.1268(9) 0.0641(5) -0.0192(6) -0.0031(3) 0.0326(6)
O1 0.078(3) 0.062(3) 0.086(4) 0.003(3) -0.007(3) 0.015(3)
O2 0.057(3) 0.061(3) 0.080(4) -0.004(2) 0.009(2) 0.018(2)
C1 0.053(4) 0.060(5) 0.063(4) 0.000(4) 0.002(3) 0.003(4)
C2 0.049(3) 0.054(5) 0.052(4) -0.002(3) 0.000(3) -0.002(3)
C3 0.045(3) 0.049(4) 0.055(4) -0.008(3) 0.005(3) 0.004(3)
C4 0.045(4) 0.047(4) 0.071(5) -0.001(3) 0.013(3) 0.007(3)
C5 0.064(5) 0.065(6) 0.055(4) -0.001(4) -0.005(4) 0.009(4)
C6 0.083(6) 0.078(7) 0.048(4) -0.001(4) 0.006(4) -0.002(5)
C7 0.103(8) 0.094(9) 0.065(5) 0.005(5) 0.018(6) -0.003(8)
C8 0.048(3) 0.057(4) 0.042(3) -0.006(3) 0.005(3) 0.000(3)
C9 0.054(4) 0.057(5) 0.067(5) 0.000(4) 0.012(3) 0.004(4)
C10 0.069(4) 0.085(6) 0.055(4) -0.006(5) 0.015(3) 0.024(5)
C11 0.090(6) 0.057(5) 0.063(5) -0.006(4) 0.002(4) 0.024(5)
C12 0.072(5) 0.055(5) 0.067(5) -0.001(4) 0.008(4) 0.004(4)
C13 0.055(4) 0.056(5) 0.050(4) -0.002(3) 0.008(3) 0.001(4)
C14 0.057(4) 0.047(4) 0.058(4) 0.001(3) 0.015(3) 0.011(3)
C15 0.076(6) 0.073(6) 0.072(6) 0.008(4) 0.014(4) -0.002(5)
C16 0.089(6) 0.098(7) 0.053(4) 0.017(4) 0.021(4) 0.017(5)
C17 0.061(4) 0.066(6) 0.063(4) -0.007(4) 0.015(3) 0.014(4)
C18 0.083(5) 0.051(5) 0.061(4) -0.004(3) 0.005(4) -0.001(4)
C19 0.061(4) 0.055(4) 0.054(3) 0.006(4) 0.012(3) 0.000(4)

loop_
_atom_type_symbol
_atom_type_description
_atom_type_scat_dispersion_real
_atom_type_scat_dispersion_imag
_atom_type_scat_source
C C 0.0033 0.0016 'International Tables Vol C Tables 4.2.6.8 and 6.1.1.4'
H H 0.0000 0.0000 'International Tables Vol C Tables 4.2.6.8 and 6.1.1.4'
O O 0.0106 0.0060 'International Tables Vol C Tables 4.2.6.8 and 6.1.1.4'
Br Br -0.2901 2.4595 'International Tables Vol C Tables 4.2.6.8 and 6.1.1.4'

loop_
_geom_angle_atom_site_label_1
_geom_angle_atom_site_label_2
_geom_angle_atom_site_label_3
_geom_angle
C1 O2 C4 109.1(6)
O1 C1 O2 121.7(7)
O1 C1 C2 129.7(7)
O2 C1 C2 108.6(7)
C3 C2 C1 108.2(6)
C3 C2 C5 132.1(7)
C1 C2 C5 119.7(6)
C2 C3 C8 130.0(6)
C2 C3 C4 109.3(6)
C8 C3 C4 120.6(6)
O2 C4 C3 104.8(6)
O2 C4 C14 110.4(6)
C3 C4 C14 113.7(5)
O2 C4 H1 102(4)
C3 C4 H1 122(4)
C14 C4 H1 103(4)
C2 C5 C6 112.6(6)
C2 C5 H2 112(4)
C6 C5 H2 108(4)
C2 C5 H3 104(4)
C6 C5 H3 117(5)
H2 C5 H3 103(7)
C7 C6 C5 114.1(8)
C7 C6 H4 112(4)
C5 C6 H4 110(4)
C7 C6 H5 118(6)
C5 C6 H5 91(6)
H4 C6 H5 110(7)
C6 C7 H6 108(7)
C6 C7 H7 105(6)
H6 C7 H7 121(10)
C6 C7 H8 116(5)
H6 C7 H8 103(8)
H7 C7 H8 105(8)
C9 C8 C13 118.0(7)
C9 C8 C3 121.6(7)
C13 C8 C3 120.4(6)
C8 C9 C10 120.6(8)
C8 C9 H9 121(7)
C10 C9 H9 117(7)
C11 C10 C9 119.8(7)
C11 C10 H10 122(9)
C9 C10 H10 118(9)
C12 C11 C10 120.9(8)
C12 C11 H11 123(6)
C10 C11 H11 115(6)
C11 C12 C13 119.9(8)
C11 C12 H12 126(6)
C13 C12 H12 114(6)
C12 C13 C8 120.7(7)
C12 C13 H13 122(6)
C8 C13 H13 117(5)
C15 C14 C19 118.8(7)
C15 C14 C4 121.6(7)
C19 C14 C4 119.6(6)
C14 C15 C16 121.3(8)
C14 C15 H14 121(6)
C16 C15 H14 116(6)
C17 C16 C15 119.4(8)
C17 C16 H15 111(6)
C15 C16 H15 129(6)
C16 C17 C18 120.9(7)
C16 C17 Br 119.9(6)
C18 C17 Br 119.2(6)
C19 C18 C17 118.2(7)
C19 C18 H16 124(6)
C17 C18 H16 118(6)
C18 C19 C14 121.4(7)
C18 C19 H17 120(7)
C14 C19 H17 118(7)

loop_
_geom_bond_atom_site_label_1
_geom_bond_atom_site_label_2
_geom_bond_distance
Br C17 1.891(7)
O1 C1 1.196(9)
O2 C1 1.376(9)
O2 C4 1.445(8)
C1 C2 1.475(10)
C2 C3 1.341(10)
C2 C5 1.493(10)
C3 C8 1.463(10)
C3 C4 1.501(10)
C4 C14 1.521(11)
C4 H1 0.98(7)
C5 C6 1.513(12)
C5 H2 0.98(8)
C5 H3 0.89(7)
C6 C7 1.501(13)
C6 H4 0.96(7)
C6 H5 0.83(8)
C7 H6 0.87(12)
C7 H7 0.85(9)
C7 H8 1.08(10)
C8 C9 1.391(10)
C8 C13 1.399(10)
C9 C10 1.393(13)
C9 H9 0.88(11)
C10 C11 1.367(14)
C10 H10 0.92(10)
C11 C12 1.365(13)
C11 H11 1.09(12)
C12 C13 1.386(11)
C12 H12 1.01(12)
C13 H13 1.07(11)
C14 C15 1.373(11)
C14 C19 1.380(10)
C15 C16 1.373(13)
C15 H14 1.01(11)
C16 C17 1.359(12)
C16 H15 0.98(11)
C17 C18 1.405(11)
C18 C19 1.371(10)
C18 H16 0.95(10)
C19 H17 0.88(10)

loop_
_geom_torsion_atom_site_label_1
_geom_torsion_atom_site_label_2
_geom_torsion_atom_site_label_3
_geom_torsion_atom_site_label_4
_geom_torsion
C4 O2 C1 O1 -179.5(7)
C4 O2 C1 C2 1.0(7)
O1 C1 C2 C3 179.4(8)
O2 C1 C2 C3 -1.1(8)
O1 C1 C2 C5 -0.2(12)
O2 C1 C2 C5 179.3(6)
C1 C2 C3 C8 -178.6(6)
C5 C2 C3 C8 0.9(13)
C1 C2 C3 C4 0.8(8)
C5 C2 C3 C4 -179.7(7)
C1 O2 C4 C3 -0.5(7)
C1 O2 C4 C14 -123.2(6)
C2 C3 C4 O2 -0.2(7)
C8 C3 C4 O2 179.3(5)
C2 C3 C4 C14 120.3(7)
C8 C3 C4 C14 -60.2(8)
C3 C2 C5 C6 102.9(10)
C1 C2 C5 C6 -77.6(9)
C2 C5 C6 C7 -173.5(9)
C2 C3 C8 C9 -37.6(11)
C4 C3 C8 C9 143.1(7)
C2 C3 C8 C13 142.6(8)
C4 C3 C8 C13 -36.7(9)
C13 C8 C9 C10 -2.9(11)
C3 C8 C9 C10 177.3(7)
C8 C9 C10 C11 3.0(12)
C9 C10 C11 C12 -2.5(13)
C10 C11 C12 C13 1.8(13)
C11 C12 C13 C8 -1.7(13)
C9 C8 C13 C12 2.2(11)
C3 C8 C13 C12 -178.0(7)
O2 C4 C14 C15 -115.1(8)
C3 C4 C14 C15 127.5(8)
O2 C4 C14 C19 64.3(8)
C3 C4 C14 C19 -53.1(9)
C19 C14 C15 C16 0.9(12)
C4 C14 C15 C16 -179.7(7)
C14 C15 C16 C17 -0.1(13)
C15 C16 C17 C18 -1.0(12)
C15 C16 C17 Br 179.6(7)
C16 C17 C18 C19 1.3(11)
Br C17 C18 C19 -179.3(6)
C17 C18 C19 C14 -0.5(11)
C15 C14 C19 C18 -0.5(11)
C4 C14 C19 C18 -179.9(7)
